data_2213608
loop_
_publ_author_name
'Yan, Guo-Bing'
'Ng, Seik Weng'

_publ_section_title
;<i>catena</i>-Poly[bis[silver(I)-\m-1,2-di-4-pyridylethane-\k^2^<i>N</i>:<i>N</i>']
 fumarate nonahydrate]
;
_journal_coeditor_code XU2221
_journal_issue 5
_journal_name_full 'Acta Crystallographica Section E'
_journal_page_first m1368
_journal_page_last m1369
_journal_paper_doi 10.1107/S1600536807017187
_journal_volume 63
_journal_year 2007
_chemical_formula_iupac '[Ag2 (C12 H12 N2)2] (C4 H2 O4), 9H2 O'
_chemical_formula_moiety '2(C12 H12 Ag N2 +), C4 H2 O4 2-, 9(H2 O)'
_chemical_formula_sum 'C28 H44 Ag2 N4 O13'
_chemical_formula_weight 860.41
_chemical_name_systematic
;
catena-Poly[[silver(I)-\m-1,2-di-4-pyridylethane-\k^2^N:N'] hemifumarate
4.5-hydrate]
;
_space_group_IT_number 70
_symmetry_cell_setting orthorhombic
_symmetry_space_group_name_Hall '-F 2uv 2vw'
_symmetry_space_group_name_H-M 'F d d d :2'
_atom_sites_solution_hydrogens geom
_atom_sites_solution_primary direct
_atom_sites_solution_secondary difmap
_audit_creation_method SHELXL-97
_cell_angle_alpha 90.00
_cell_angle_beta 90.00
_cell_angle_gamma 90.00
_cell_formula_units_Z 8
_cell_length_a 13.5570(10)
_cell_length_b 15.2840(10)
_cell_length_c 33.413(3)
_cell_measurement_reflns_used 2740
_cell_measurement_temperature 295(2)
_cell_measurement_theta_max 26.0
_cell_measurement_theta_min 2.7
_cell_volume 6923.3(9)
_computing_cell_refinement 'SAINT (Bruker, 2004)'
_computing_data_collection 'APEX2 (Bruker, 2004)'
_computing_data_reduction SAINT
_computing_molecular_graphics 'X-SEED (Barbour, 2001)'
_computing_publication_material 'publCIF (Westrip, 2007)'
_computing_structure_refinement 'SHELXL97 (Sheldrick, 1997)'
_computing_structure_solution 'SHELXS97 (Sheldrick, 1997)'
_diffrn_ambient_temperature 295(2)
_diffrn_measured_fraction_theta_full 0.99
_diffrn_measured_fraction_theta_max 0.99
_diffrn_measurement_device_type 'Bruker APEXII'
_diffrn_measurement_method '\f and \w'
_diffrn_radiation_monochromator graphite
_diffrn_radiation_source 'medium-focus sealed tube'
_diffrn_radiation_type MoK\a
_diffrn_radiation_wavelength 0.71073
_diffrn_reflns_av_R_equivalents 0.025
_diffrn_reflns_av_sigmaI/netI 0.020
_diffrn_reflns_limit_h_max 17
_diffrn_reflns_limit_h_min -14
_diffrn_reflns_limit_k_max 19
_diffrn_reflns_limit_k_min -17
_diffrn_reflns_limit_l_max 35
_diffrn_reflns_limit_l_min -43
_diffrn_reflns_number 9866
_diffrn_reflns_theta_full 27.5
_diffrn_reflns_theta_max 27.5
_diffrn_reflns_theta_min 2.1
_diffrn_standards_interval_count 0
_diffrn_standards_interval_time 0
_diffrn_standards_number 0
_exptl_absorpt_coefficient_mu 1.198
_exptl_absorpt_correction_T_max 0.780
_exptl_absorpt_correction_T_min 0.586
_exptl_absorpt_correction_type multi-scan
_exptl_absorpt_process_details '(SADABS; Sheldrick, 1996)'
_exptl_crystal_colour Colorless
_exptl_crystal_density_diffrn 1.651
_exptl_crystal_density_method 'not measured'
_exptl_crystal_description Block
_exptl_crystal_F_000 3504
_exptl_crystal_size_max 0.45
_exptl_crystal_size_mid 0.38
_exptl_crystal_size_min 0.21
_refine_diff_density_max 0.44
_refine_diff_density_min -0.33
_refine_ls_extinction_coef 0.00016(3)
_refine_ls_extinction_expression Fc^*^=kFc[1+0.001xFc^2^\l^3^/sin(2\q)]^-1/4^
_refine_ls_extinction_method SHELXL97
_refine_ls_goodness_of_fit_ref 1.11
_refine_ls_hydrogen_treatment constr
_refine_ls_matrix_type full
_refine_ls_number_parameters 128
_refine_ls_number_reflns 1984
_refine_ls_number_restraints 5
_refine_ls_restrained_S_all 1.12
_refine_ls_R_factor_all 0.050
_refine_ls_R_factor_gt 0.035
_refine_ls_shift/su_max 0.001
_refine_ls_shift/su_mean 0.000
_refine_ls_structure_factor_coef Fsqd
_refine_ls_weighting_details 'calc w=1/[\s^2^(Fo^2^)+(0.0554P)^2^+4.3764P] where P=(Fo^2^+2Fc^2^)/3'
_refine_ls_weighting_scheme calc
_refine_ls_wR_factor_gt 0.097
_refine_ls_wR_factor_ref 0.107
_reflns_number_gt 1445
_reflns_number_total 1984
_reflns_threshold_expression I>2\s(I)
_cod_data_source_file xu2221.cif
_cod_data_source_block I
_cod_depositor_comments
;
The following automatic conversions were performed:
'_symmetry_cell_setting' value 'Orthorhombic' changed to 'orthorhombic'
according to '/home/saulius/struct/CIF-dictionaries/cif_core.dic'
dictionary named 'cif_core.dic' version 2.4.1 from 2010-06-29.

Automatic conversion script
Id: cif_fix_enum 1527 2010-12-29 10:47:43Z saulius 

The following automatic conversions were performed:

'_symmetry_cell_setting' value 'Orthorhombic' changed to
'orthorhombic' according to
/home/saulius/struct/CIF-dictionaries/cif_core.dic dictionary named
'cif_core.dic' version 2.4.1 from 2010-06-29.

Automatic conversion script
Id: cif_fix_values 1715 2011-07-08 13:25:40Z adriana 
;
_cod_original_sg_symbol_H-M 'F d d d'
_cod_database_code 2213608
_cod_database_fobs_code 2213608

loop_
_symmetry_equiv_pos_as_xyz
'x, y, z'
'-x+3/4, -y+3/4, z'
'-x+3/4, y, -z+3/4'
'x, -y+3/4, -z+3/4'
'x, y+1/2, z+1/2'
'-x+3/4, -y+5/4, z+1/2'
'-x+3/4, y+1/2, -z+5/4'
'x, -y+5/4, -z+5/4'
'x+1/2, y, z+1/2'
'-x+5/4, -y+3/4, z+1/2'
'-x+5/4, y, -z+5/4'
'x+1/2, -y+3/4, -z+5/4'
'x+1/2, y+1/2, z'
'-x+5/4, -y+5/4, z'
'-x+5/4, y+1/2, -z+3/4'
'x+1/2, -y+5/4, -z+3/4'
'-x, -y, -z'
'x-3/4, y-3/4, -z'
'x-3/4, -y, z-3/4'
'-x, y-3/4, z-3/4'
'-x, -y+1/2, -z+1/2'
'x-3/4, y-1/4, -z+1/2'
'x-3/4, -y+1/2, z-1/4'
'-x, y-1/4, z-1/4'
'-x+1/2, -y, -z+1/2'
'x-1/4, y-3/4, -z+1/2'
'x-1/4, -y, z-1/4'
'-x+1/2, y-3/4, z-1/4'
'-x+1/2, -y+1/2, -z'
'x-1/4, y-1/4, -z'
'x-1/4, -y+1/2, z-3/4'
'-x+1/2, y-1/4, z-3/4'

loop_
_atom_site_type_symbol
_atom_site_label
_atom_site_fract_x
_atom_site_fract_y
_atom_site_fract_z
_atom_site_U_iso_or_equiv
_atom_site_adp_type
_atom_site_calc_flag
_atom_site_refinement_flags
_atom_site_occupancy
_atom_site_disorder_group
Ag Ag1 0.7500 0.5000 0.2500 0.0665(2) Uani d S 1 .
O O1w 0.7626(2) 0.5136(2) 0.15980(10) 0.0733(7) Uani d . 1 .
O O2w 0.7226(2) 0.3603(2) 0.11780(10) 0.0911(8) Uani d . 1 .
O O3w 0.6250 0.6250 0.1250 0.0630(10) Uani d S 1 .
N N1 0.5922(2) 0.5158(2) 0.24640(10) 0.0487(6) Uani d . 1 .
C C1 0.5433(2) 0.5054(2) 0.21210(10) 0.0610(10) Uani d . 1 .
C C2 0.4425(2) 0.5121(2) 0.20900(10) 0.0620(10) Uani d . 1 .
C C3 0.3867(2) 0.5307(2) 0.24240(10) 0.0540(10) Uani d . 1 .
C C4 0.4372(2) 0.5426(2) 0.27780(10) 0.0610(10) Uani d . 1 .
C C5 0.5383(2) 0.5350(2) 0.27850(10) 0.0570(10) Uani d . 1 .
C C6 0.2758(2) 0.5370(3) 0.24010(10) 0.0720(10) Uani d . 1 .
O O1 0.9470(10) 0.5610(10) 0.1285(6) 0.077(4) Uani d PD 0.50 1
O O2 0.9330(10) 0.7060(10) 0.1243(5) 0.071(4) Uani d PD 0.50 1
C C7 0.9802(4) 0.637(2) 0.1265(4) 0.054(4) Uani d PD 0.50 1
C C8 1.0885(3) 0.6538(3) 0.1264(3) 0.073(2) Uani d PD 0.50 1
H H11 0.8206 0.5311 0.1533 0.088 Uiso d . 1 .
H H12 0.7536 0.4630 0.1496 0.088 Uiso d . 1 .
H H21 0.7509 0.3111 0.1209 0.109 Uiso d . 1 .
H H22 0.7362 0.3758 0.0929 0.109 Uiso d . 1 .
H H31 0.6340 0.5904 0.1444 0.076 Uiso d P 0.50 .
H H1 0.5793 0.4929 0.1891 0.073 Uiso calc R 1 .
H H2 0.4120 0.5041 0.1843 0.075 Uiso calc R 1 .
H H4 0.4030 0.5556 0.3012 0.073 Uiso calc R 1 .
H H5 0.5708 0.5439 0.3027 0.068 Uiso calc R 1 .
H H6a 0.2550 0.5913 0.2526 0.086 Uiso calc R 1 .
H H6b 0.2562 0.5391 0.2122 0.086 Uiso calc R 1 .
H H8 1.1073 0.7123 0.1264 0.088 Uiso calc PR 0.50 1

loop_
_atom_site_aniso_label
_atom_site_aniso_U_11
_atom_site_aniso_U_22
_atom_site_aniso_U_33
_atom_site_aniso_U_12
_atom_site_aniso_U_13
_atom_site_aniso_U_23
Ag1 0.0226(2) 0.0676(3) 0.1092(4) 0.00110(10) -0.0030(2) -0.0011(2)
O1w 0.0500(10) 0.083(2) 0.087(2) -0.0030(10) 0.0000(10) 0.0040(10)
O2w 0.094(2) 0.081(2) 0.098(2) -0.001(2) -0.005(2) 0.019(2)
O3w 0.048(3) 0.065(3) 0.076(3) 0.000 0.000 0.000
N1 0.0250(10) 0.060(2) 0.0610(10) 0.0000(10) -0.0010(10) 0.0020(10)
C1 0.037(2) 0.096(3) 0.051(2) -0.006(2) 0.0030(10) -0.001(2)
C2 0.039(2) 0.098(3) 0.049(2) -0.009(2) -0.0080(10) 0.006(2)
C3 0.0260(10) 0.063(2) 0.072(2) -0.0030(10) -0.0040(10) 0.0110(10)
C4 0.034(2) 0.089(2) 0.059(2) 0.001(2) 0.0050(10) -0.007(2)
C5 0.036(2) 0.079(2) 0.056(2) -0.0020(10) -0.0040(10) -0.004(2)
C6 0.0240(10) 0.084(2) 0.108(3) -0.003(2) -0.003(2) 0.024(2)
O1 0.040(5) 0.055(7) 0.137(9) 0.000(6) -0.004(5) 0.004(6)
O2 0.048(6) 0.080(10) 0.082(5) 0.011(5) 0.001(4) -0.006(5)
C7 0.031(2) 0.080(10) 0.052(3) -0.015(6) 0.005(5) -0.009(5)
C8 0.035(3) 0.053(4) 0.131(5) -0.007(2) -0.008(4) 0.009(5)

loop_
_atom_type_symbol
_atom_type_description
_atom_type_scat_dispersion_real
_atom_type_scat_dispersion_imag
_atom_type_scat_source
C C 0.0033 0.0016 'International Tables Vol C Tables 4.2.6.8 and 6.1.1.4'
H H 0.0000 0.0000 'International Tables Vol C Tables 4.2.6.8 and 6.1.1.4'
N N 0.0061 0.0033 'International Tables Vol C Tables 4.2.6.8 and 6.1.1.4'
O O 0.0106 0.0060 'International Tables Vol C Tables 4.2.6.8 and 6.1.1.4'
Ag Ag -0.8971 1.1015 'International Tables Vol C Tables 4.2.6.8 and 6.1.1.4'

loop_
_geom_angle_atom_site_label_1
_geom_angle_atom_site_label_2
_geom_angle_atom_site_label_3
_geom_angle_site_symmetry_1
_geom_angle
N1 Ag1 N1 25_665 180
N1 Ag1 O1w 25_665 90.39(7)
N1 Ag1 O1w . 89.61(7)
C5 N1 C1 . 116.5(3)
C5 N1 Ag1 . 121.7(2)
C1 N1 Ag1 . 121.8(2)
N1 C1 C2 . 123.4(3)
C1 C2 C3 . 120.0(3)
C2 C3 C4 . 116.7(3)
C2 C3 C6 . 121.3(3)
C4 C3 C6 . 122.0(3)
C5 C4 C3 . 119.8(3)
N1 C5 C4 . 123.5(3)
C6 C6 C3 25_565 113.5(4)
O1 C7 O2 . 127.6(6)
O1 C7 C8 . 121(2)
O2 C7 C8 . 111(2)
Ag1 O1w H11 . 108.8
Ag1 O1w H12 . 109.0
H11 O1w H12 . 108.4
H21 O2w H22 . 104.9
N1 C1 H1 . 118.3
C2 C1 H1 . 118.3
C1 C2 H2 . 120.0
C3 C2 H2 . 120.0
C5 C4 H4 . 120.1
C3 C4 H4 . 120.1
N1 C5 H5 . 118.2
C4 C5 H5 . 118.2
C6 C6 H6a 25_565 108.9
C3 C6 H6a . 108.9
C6 C6 H6b 25_565 108.9
C3 C6 H6b . 108.9
H6a C6 H6b . 107.7
C7 C8 H8 . 115.8

loop_
_geom_bond_atom_site_label_1
_geom_bond_atom_site_label_2
_geom_bond_site_symmetry_2
_geom_bond_distance
Ag1 N1 . 2.157(3)
Ag1 N1 25_665 2.157(3)
Ag1 O1w . 3.027(3)
N1 C5 . 1.329(4)
N1 C1 . 1.333(4)
C1 C2 . 1.374(5)
C2 C3 . 1.378(4)
C3 C4 . 1.380(4)
C3 C6 . 1.508(4)
C4 C5 . 1.376(4)
C6 C6 25_565 1.486(8)
O1 C7 . 1.242(5)
O2 C7 . 1.242(5)
C7 C8 . 1.491(5)
C8 C8 14_655 1.324(5)
O1w H11 . 0.86
O1w H12 . 0.85
O2w H21 . 0.85
O2w H22 . 0.89
O3w H31 . 0.84
C1 H1 . 0.93
C2 H2 . 0.93
C4 H4 . 0.93
C5 H5 . 0.93
C6 H6a . 0.97
C6 H6a . 0.97
C8 H8 . 0.93

loop_
_geom_hbond_atom_site_label_D
_geom_hbond_atom_site_label_H
_geom_hbond_atom_site_label_A
_geom_hbond_site_symmetry_A
_geom_hbond_distance_DH
_geom_hbond_distance_HA
_geom_hbond_distance_DA
_geom_hbond_angle_DHA
_geom_hbond_publ_flag
O1w H11 O1 . 0.86 1.96 2.80(2) 169 no
O1w H11 O2 8_554 0.86 1.79 2.62(2) 160 no
O2w H21 O1 2_655 0.85 2.02 2.86(2) 174 no
O2w H21 O2 7_644 0.85 1.84 2.69(2) 177 no
O3w H31 O1w . 0.84 2.16 2.78(2) 130 no

loop_
_geom_torsion_atom_site_label_1
_geom_torsion_atom_site_label_2
_geom_torsion_atom_site_label_3
_geom_torsion_atom_site_label_4
_geom_torsion_site_symmetry_1
_geom_torsion_site_symmetry_4
_geom_torsion
O1w Ag1 N1 C5 . . -165.0(2)
O1w Ag1 N1 C1 . . 16.1(2)
C5 N1 C1 C2 . . -1.1(5)
Ag1 N1 C1 C2 . . 177.8(2)
N1 C1 C2 C3 . . 0.2(5)
C1 C2 C3 C4 . . 0.5(5)
C1 C2 C3 C6 . . -178.9(3)
C2 C3 C4 C5 . . -0.3(5)
C6 C3 C4 C5 . . 179.1(3)
C1 N1 C5 C4 . . 1.4(5)
Ag1 N1 C5 C4 . . -177.6(2)
C3 C4 C5 N1 . . -0.7(5)
C2 C3 C6 C6 . 25_565 108.9(5)
C4 C3 C6 C6 . 25_565 -70.5(6)
O1 C7 C8 C8 . 14_655 3.6(6)
O2 C7 C8 C8 . 14_655 -176.4(5)
O2 C7 C8 C8 8_554 14_655 -1(2)
